data_2102240
loop_
_publ_author_name
'Koji\'c-Prodi\'c, Biserka'
'Peri\'c, Berislav'
'Zoran \<Stefani\'c'
'Anton Meden'
'Makarevi\'c, Janja'
'Joki\'c, Milan'
'\<Zini\'c, Mladen'

_publ_section_title
;
 Supramolecular assembling using synthons with NH---CO(S)---CS---NH and
 NH---CO---CO---NH functionalities: crystal structures of
 (<i>S</i>,<i>S</i>)-<i>N</i>,<i>N</i>'-monothiooxalyldileucine methyl
 ester and its dithio analogue
;
_journal_issue 1
_journal_name_full 'Acta Crystallographica Section B'
_journal_page_first 90
_journal_page_last 96
_journal_paper_doi 10.1107/S0108768103029173
_journal_volume 60
_journal_year 2004
_chemical_formula_moiety 'C16 H28 N2 O4 S2'
_chemical_formula_sum 'C16 H28 N2 O4 S2'
_chemical_formula_weight 376.52
_chemical_name_systematic
;
 N,N'-ditiooxalyl-bis(L-leucine methyl ester)
;
_space_group_IT_number 76
_symmetry_cell_setting tetragonal
_symmetry_space_group_name_Hall 'P 4w'
_symmetry_space_group_name_H-M 'P 41'
_cell_angle_alpha 90
_cell_angle_beta 90
_cell_angle_gamma 90
_cell_formula_units_Z 4
_cell_length_a 11.3877(4)
_cell_length_b 11.3877(4)
_cell_length_c 15.9829(6)
_cell_measurement_reflns_used 1504
_cell_measurement_temperature 293(2)
_cell_measurement_theta_max 22.986
_cell_measurement_theta_min 2.546
_cell_volume 2072.66(13)
_computing_cell_refinement 'HKL Scalepack (Otwinowski & Minor 1997)'
_computing_data_collection 'Collect (Nonius BV, 1997-2000)'
_computing_data_reduction 'HKL Denzo and Scalepack (Otwinowski & Minor 1997)'
_computing_molecular_graphics 'Ortep-3 for Windows (Farrugia, 1997)'
_computing_publication_material 'WinGX publication routines (Farrugia, 1999)'
_computing_structure_refinement 'SHELXL-97 (Sheldrick, 1997)'
_computing_structure_solution 'SHELXS-97 (Sheldrick, 1997)'
_diffrn_measured_fraction_theta_full 0.998
_diffrn_measured_fraction_theta_max 0.990
_diffrn_measurement_device '95mm CCD camera on \k-goniostat'
_diffrn_measurement_device_type KappaCCD
_diffrn_measurement_method 'CCD rotation images, thick slices'
_diffrn_radiation_type MoK\a
_diffrn_radiation_wavelength 0.71069
_diffrn_reflns_av_R_equivalents 0
_diffrn_reflns_limit_h_max 12
_diffrn_reflns_limit_h_min -12
_diffrn_reflns_limit_k_max 8
_diffrn_reflns_limit_k_min -8
_diffrn_reflns_limit_l_max 17
_diffrn_reflns_limit_l_min -17
_diffrn_reflns_number 2866
_diffrn_reflns_theta_full 25.00
_diffrn_reflns_theta_max 24.98
_diffrn_reflns_theta_min 2.55
_exptl_absorpt_coefficient_mu 0.270
_exptl_absorpt_correction_type none
_exptl_crystal_colour yellow
_exptl_crystal_density_diffrn 1.207
_exptl_crystal_density_method 'not measured'
_exptl_crystal_description prism
_exptl_crystal_F_000 808
_exptl_crystal_size_max 0.5
_exptl_crystal_size_mid 0.2
_exptl_crystal_size_min 0.2
_refine_diff_density_max 0.195
_refine_diff_density_min -0.206
_refine_ls_abs_structure_details 'Flack H D (1983), Acta Cryst. A39, 876-881'
_refine_ls_abs_structure_Flack 0.33(2)
_refine_ls_extinction_method none
_refine_ls_goodness_of_fit_ref 1.098
_refine_ls_hydrogen_treatment mixed
_refine_ls_matrix_type full
_refine_ls_number_parameters 217
_refine_ls_number_reflns 2851
_refine_ls_number_restraints 1
_refine_ls_restrained_S_all 1.098
_refine_ls_R_factor_gt 0.0381
_refine_ls_shift/su_max 0
_refine_ls_structure_factor_coef Fsqd
_refine_ls_weighting_details 'calc w=1/[\s^2^(Fo^2^)+(0.0638P)^2^+0.7469P] where P=(Fo^2^+2Fc^2^)/3'
_refine_ls_weighting_scheme calc
_refine_ls_wR_factor_ref 0.1115
_reflns_number_gt 2608
_reflns_number_total 2851
_reflns_threshold_expression >2sigma(I)
_cod_data_source_file sn0036.cif
_cod_data_source_block II
_cod_original_sg_symbol_Hall 'P 4w '
_cod_database_code 2102240

loop_
_symmetry_equiv_pos_as_xyz
'x, y, z'
'-x, -y, z+1/2'
'-y, x, z+1/4'
'y, -x, z+3/4'

loop_
_atom_site_label
_atom_site_fract_x
_atom_site_fract_y
_atom_site_fract_z
_atom_site_U_iso_or_equiv
_atom_site_adp_type
_atom_site_calc_flag
_atom_site_refinement_flags
_atom_site_occupancy
_atom_site_type_symbol
C81 0.6516(7) 1.1643(4) 0.2957(4) 0.101(2) Uani d . 1 C
H812 0.6865 1.2369 0.278 0.151 Uiso calc R 1 H
H818 0.7009 1.1278 0.3369 0.151 Uiso calc R 1 H
H811 0.5757 1.1796 0.3195 0.151 Uiso calc R 1 H
S1 0.90612(9) 0.70581(9) 0.12699(6) 0.0519(3) Uani d . 1 S
S11 0.92925(8) 0.92406(9) 0.34729(5) 0.0492(3) Uani d . 1 S
O31 0.5774(2) 0.7926(2) 0.41050(16) 0.0508(7) Uani d . 1 O
N11 0.7645(3) 0.8427(3) 0.24545(17) 0.0379(7) Uani d . 1 N
H11 0.7478 0.8092 0.1987 0.045 Uiso calc R 1 H
O3 1.3029(2) 0.5792(3) 0.20480(19) 0.0597(8) Uani d . 1 O
C31 0.6000(3) 0.7814(3) 0.3295(3) 0.0444(9) Uani d . 1 C
N1 1.0701(3) 0.7891(3) 0.22841(18) 0.0398(7) Uani d . 1 N
H1 1.0876 0.8322 0.2708 0.048 Uiso calc R 1 H
C21 0.6662(3) 0.8863(3) 0.2959(2) 0.0376(8) Uani d . 1 C
H21 0.6974 0.9316 0.343 0.045 Uiso calc R 1 H
O2 1.1986(3) 0.6287(3) 0.3169(2) 0.0714(9) Uani d . 1 O
C2 1.1662(3) 0.7299(3) 0.1859(2) 0.0387(8) Uani d . 1 C
H2 1.1333 0.686 0.1387 0.046 Uiso calc R 1 H
C5 1.2551(3) 0.8192(3) 0.1511(2) 0.0440(9) Uani d . 1 C
H52 1.28 0.8706 0.1961 0.053 Uiso calc R 1 H
H51 1.3238 0.7772 0.1314 0.053 Uiso calc R 1 H
C3 1.2223(3) 0.6426(3) 0.2454(2) 0.0464(10) Uani d . 1 C
C51 0.5843(3) 0.9654(3) 0.2445(2) 0.0427(9) Uani d . 1 C
H511 0.5621 0.9244 0.1937 0.051 Uiso calc R 1 H
H512 0.5132 0.9796 0.2765 0.051 Uiso calc R 1 H
C1 0.9586(3) 0.7824(3) 0.2074(2) 0.0339(8) Uani d . 1 C
C11 0.8761(3) 0.8506(3) 0.2658(2) 0.0339(8) Uani d . 1 C
O21 0.5715(3) 0.6990(3) 0.2882(2) 0.0799(11) Uani d . 1 O
C7 1.2952(5) 0.9884(4) 0.0564(3) 0.0710(13) Uani d . 1 C
H72 1.2646 1.0343 0.011 0.106 Uiso calc R 1 H
H71 1.3677 0.9524 0.0396 0.106 Uiso calc R 1 H
H73 1.309 1.0384 0.1038 0.106 Uiso calc R 1 H
C6 1.2073(3) 0.8940(4) 0.0799(2) 0.0510(10) Uani d . 1 C
H6 1.1358 0.933 0.0998 0.061 Uiso calc R 1 H
C61 0.6383(3) 1.0830(3) 0.2209(3) 0.0496(10) Uani d . 1 C
H61 0.7173 1.0673 0.1993 0.06 Uiso calc R 1 H
C8 1.1745(4) 0.8202(4) 0.0027(3) 0.0656(12) Uani d . 1 C
H82 1.1188 0.7609 0.0185 0.098 Uiso calc R 1 H
H83 1.2437 0.7835 -0.0194 0.098 Uiso calc R 1 H
H81 1.1403 0.8701 -0.0391 0.098 Uiso calc R 1 H
C71 0.5701(5) 1.1425(5) 0.1522(3) 0.0737(14) Uani d . 1 C
H712 0.6066 1.2162 0.1388 0.111 Uiso calc R 1 H
H713 0.491 1.1561 0.1706 0.111 Uiso calc R 1 H
H711 0.5694 1.0933 0.1035 0.111 Uiso calc R 1 H
C4 1.3661(4) 0.4929(4) 0.2544(4) 0.0759(14) Uani d . 1 C
H42 1.4217 0.4526 0.2195 0.114 Uiso calc R 1 H
H43 1.3116 0.4373 0.2773 0.114 Uiso calc R 1 H
H41 1.4069 0.5318 0.2991 0.114 Uiso calc R 1 H
C41 0.5110(4) 0.6977(4) 0.4482(3) 0.0691(13) Uani d . 1 C
H412 0.4989 0.714 0.5065 0.104 Uiso calc R 1 H
H413 0.5537 0.6255 0.4423 0.104 Uiso calc R 1 H
H411 0.4363 0.6908 0.4207 0.104 Uiso calc R 1 H

loop_
_atom_site_aniso_label
_atom_site_aniso_U_11
_atom_site_aniso_U_22
_atom_site_aniso_U_33
_atom_site_aniso_U_12
_atom_site_aniso_U_13
_atom_site_aniso_U_23
C81 0.175(7) 0.049(3) 0.079(4) -0.004(4) -0.048(4) -0.005(3)
S1 0.0479(6) 0.0611(6) 0.0465(6) -0.0025(5) 0.0047(4) -0.0235(5)
S11 0.0454(5) 0.0609(6) 0.0414(5) -0.0009(5) 0.0025(4) -0.0188(5)
O31 0.0564(16) 0.0573(17) 0.0388(15) -0.0053(13) 0.0085(12) 0.0081(12)
N11 0.0418(18) 0.0458(17) 0.0259(15) -0.0037(14) 0.0085(13) -0.0086(13)
O3 0.0465(15) 0.0667(18) 0.0659(19) 0.0113(14) 0.0121(14) 0.0133(16)
C31 0.044(2) 0.039(2) 0.051(3) 0.0018(17) 0.0173(17) -0.0055(19)
N1 0.0423(18) 0.0480(18) 0.0293(15) -0.0032(14) 0.0070(13) -0.0062(13)
C21 0.041(2) 0.038(2) 0.034(2) -0.0025(16) 0.0074(16) -0.0065(15)
O2 0.113(3) 0.0548(18) 0.0457(19) 0.0131(17) 0.0172(17) 0.0103(14)
C2 0.0375(19) 0.050(2) 0.0283(19) 0.0012(16) 0.0075(15) -0.0028(16)
C5 0.041(2) 0.056(2) 0.035(2) 0.0026(17) 0.0089(16) 0.0018(17)
C3 0.053(2) 0.045(2) 0.042(3) -0.0050(18) 0.0026(19) -0.0045(18)
C51 0.038(2) 0.053(2) 0.036(2) -0.0045(17) 0.0055(16) -0.0075(17)
C1 0.040(2) 0.0345(18) 0.0273(18) -0.0036(15) 0.0061(16) -0.0008(14)
C11 0.042(2) 0.0318(18) 0.0284(18) -0.0062(15) 0.0080(15) 0.0016(14)
O21 0.100(3) 0.0601(19) 0.080(2) -0.0316(19) 0.050(2) -0.0273(18)
C7 0.081(3) 0.071(3) 0.061(3) -0.007(3) 0.013(2) 0.015(2)
C6 0.049(2) 0.061(2) 0.042(2) 0.007(2) 0.0158(19) 0.0112(19)
C61 0.045(2) 0.052(2) 0.052(2) -0.0018(18) -0.0027(19) 0.0079(19)
C8 0.073(3) 0.086(3) 0.038(2) -0.007(3) -0.003(2) 0.020(2)
C71 0.087(3) 0.070(3) 0.065(3) -0.001(3) -0.014(3) 0.015(2)
C4 0.059(3) 0.059(3) 0.110(4) 0.005(2) 0.001(3) 0.019(3)
C41 0.066(3) 0.072(3) 0.070(3) -0.003(2) 0.025(3) 0.027(3)

loop_
_atom_type_symbol
_atom_type_description
_atom_type_scat_dispersion_real
_atom_type_scat_dispersion_imag
_atom_type_scat_source
C C 0.0181 0.0091 'International Tables Vol C Tables 4.2.6.8 and 6.1.1.4'
H H 0 0 'International Tables Vol C Tables 4.2.6.8 and 6.1.1.4'
N N 0.0311 0.018 'International Tables Vol C Tables 4.2.6.8 and 6.1.1.4'
O O 0.0492 0.0322 'International Tables Vol C Tables 4.2.6.8 and 6.1.1.4'
S S 0.3331 0.5567 'International Tables Vol C Tables 4.2.6.8 and 6.1.1.4'

loop_
_geom_angle_atom_site_label_1
_geom_angle_atom_site_label_2
_geom_angle_atom_site_label_3
_geom_angle
C61 C81 H812 109.5
C61 C81 H818 109.5
H812 C81 H818 109.5
C61 C81 H811 109.5
H812 C81 H811 109.5
H818 C81 H811 109.5
C31 O31 C41 115.8(3)
C11 N11 C21 125.4(3)
C11 N11 H11 117.3
C21 N11 H11 117.3
C3 O3 C4 116.2(4)
O21 C31 O31 124.3(4)
O21 C31 C21 124.1(4)
O31 C31 C21 111.6(3)
C1 N1 C2 125.5(3)
C1 N1 H1 117.3
C2 N1 H1 117.3
N11 C21 C31 108.0(3)
N11 C21 C51 111.7(3)
C31 C21 C51 110.6(3)
N11 C21 H21 108.9
C31 C21 H21 108.9
C51 C21 H21 108.9
N1 C2 C3 109.2(3)
N1 C2 C5 110.9(3)
C3 C2 C5 112.5(3)
N1 C2 H2 108
C3 C2 H2 108
C5 C2 H2 108
C6 C5 C2 113.8(3)
C6 C5 H52 108.8
C2 C5 H52 108.8
C6 C5 H51 108.8
C2 C5 H51 108.8
H52 C5 H51 107.7
O2 C3 O3 123.6(4)
O2 C3 C2 126.6(4)
O3 C3 C2 109.8(3)
C61 C51 C21 113.8(3)
C61 C51 H511 108.8
C21 C51 H511 108.8
C61 C51 H512 108.8
C21 C51 H512 108.8
H511 C51 H512 107.7
N1 C1 C11 114.0(3)
N1 C1 S1 125.0(3)
C11 C1 S1 121.0(2)
N11 C11 C1 114.0(3)
N11 C11 S11 125.4(3)
C1 C11 S11 120.5(2)
C6 C7 H72 109.5
C6 C7 H71 109.5
H72 C7 H71 109.5
C6 C7 H73 109.5
H72 C7 H73 109.5
H71 C7 H73 109.5
C7 C6 C5 110.2(4)
C7 C6 C8 110.5(4)
C5 C6 C8 112.4(3)
C7 C6 H6 107.9
C5 C6 H6 107.9
C8 C6 H6 107.9
C71 C61 C81 110.5(4)
C71 C61 C51 111.6(3)
C81 C61 C51 112.4(4)
C71 C61 H61 107.3
C81 C61 H61 107.3
C51 C61 H61 107.3
C6 C8 H82 109.5
C6 C8 H83 109.5
H82 C8 H83 109.5
C6 C8 H81 109.5
H82 C8 H81 109.5
H83 C8 H81 109.5
C61 C71 H712 109.5
C61 C71 H713 109.5
H712 C71 H713 109.5
C61 C71 H711 109.5
H712 C71 H711 109.5
H713 C71 H711 109.5
O3 C4 H42 109.5
O3 C4 H43 109.5
H42 C4 H43 109.5
O3 C4 H41 109.5
H42 C4 H41 109.5
H43 C4 H41 109.5
O31 C41 H412 109.5
O31 C41 H413 109.5
H412 C41 H413 109.5
O31 C41 H411 109.5
H412 C41 H411 109.5
H413 C41 H411 109.5

loop_
_geom_bond_atom_site_label_1
_geom_bond_atom_site_label_2
_geom_bond_distance
C81 C61 1.520(7)
C81 H812 0.96
C81 H818 0.96
C81 H811 0.96
S1 C1 1.665(4)
S11 C11 1.662(4)
O31 C31 1.326(5)
O31 C41 1.450(5)
N11 C11 1.315(5)
N11 C21 1.466(4)
N11 H11 0.86
O3 C3 1.335(5)
O3 C4 1.454(6)
C31 O21 1.193(5)
C31 C21 1.511(5)
N1 C1 1.315(5)
N1 C2 1.454(5)
N1 H1 0.86
C21 C51 1.535(5)
C21 H21 0.98
O2 C3 1.185(5)
C2 C3 1.517(6)
C2 C5 1.540(5)
C2 H2 0.98
C5 C6 1.522(5)
C5 H52 0.97
C5 H51 0.97
C51 C61 1.521(6)
C51 H511 0.97
C51 H512 0.97
C1 C11 1.535(4)
C7 C6 1.517(6)
C7 H72 0.96
C7 H71 0.96
C7 H73 0.96
C6 C8 1.538(6)
C6 H6 0.98
C61 C71 1.506(6)
C61 H61 0.98
C8 H82 0.96
C8 H83 0.96
C8 H81 0.96
C71 H712 0.96
C71 H713 0.96
C71 H711 0.96
C4 H42 0.96
C4 H43 0.96
C4 H41 0.96
C41 H412 0.96
C41 H413 0.96
C41 H411 0.96

loop_
_geom_hbond_atom_site_label_D
_geom_hbond_atom_site_label_H
_geom_hbond_atom_site_label_A
_geom_hbond_site_symmetry_A
_geom_hbond_distance_DH
_geom_hbond_distance_HA
_geom_hbond_distance_DA
_geom_hbond_angle_DHA
N11 H11 O2 4_574 0.86 2.51 3.280(4) 149.9
N1 H1 S1 3_755 0.86 3.02 3.732(3) 141.5
N11 H11 S1 . 0.86 2.44 2.935(3) 117.3
N1 H1 S11 . 0.86 2.42 2.923(3) 118.2

loop_
_geom_torsion_atom_site_label_1
_geom_torsion_atom_site_label_2
_geom_torsion_atom_site_label_3
_geom_torsion_atom_site_label_4
_geom_torsion
_geom_torsion_publ_flag
C41 O31 C31 O21 -1.5(6) ?
C41 O31 C31 C21 178.3(3) ?
O21 C31 C21 N11 -47.1(5) ?
O21 C31 C21 C51 75.3(5) ?
O31 C31 C21 C51 -104.5(4) ?
C1 N1 C2 C5 119.4(4) ?
C3 C2 C5 C6 169.6(3) ?
C4 O3 C3 O2 -2.5(6) ?
C4 O3 C3 C2 178.8(3) ?
N1 C2 C3 O2 -4.8(5) ?
C5 C2 C3 O2 118.9(4) ?
C5 C2 C3 O3 -62.5(4) ?
C31 C21 C51 C61 170.1(3) ?
C2 N1 C1 C11 177.7(3) ?
C2 N1 C1 S1 -0.9(5) ?
C21 N11 C11 C1 171.9(3) ?
C21 N11 C11 S11 -7.1(5) ?
N1 C1 C11 N11 -179.2(3) ?
S1 C1 C11 N11 -0.6(4) ?
N1 C1 C11 S11 -0.2(4) ?
S1 C1 C11 S11 178.5(2) ?
C2 C5 C6 C7 173.4(3) ?
C2 C5 C6 C8 -62.9(4) ?
C21 C51 C61 C71 164.3(3) ?
C21 C51 C61 C81 -70.9(5) ?
C11 N11 C21 C51 128.0(4) ?
C11 C1 N1 C2 177.8(3) yes
C1 N1 C2 C3 -116.0(4) yes
N1 C2 C3 O3 173.8(3) yes
N1 C2 C5 C6 -67.7(4) yes
C1 C11 N11 C21 171.9(3) yes
C11 N11 C21 C31 -110.3(4) yes
N11 C21 C31 O31 133.1(3) yes
N11 C21 C51 C61 -69.7(4) yes

loop_
_cod_related_entry_id
_cod_related_entry_database
_cod_related_entry_code
1 ChemSpider 21188301
